data_4130105
loop_
_publ_author_name
'Kisu, Haruki'
'Sakaino, Hirotoshi'
'Ito, Fumihiro'
'Yamashita, Makoto'
'Nozaki, Kyoko'

_publ_section_title
;
 A Qualitative Analysis of a &quot;Bora-Brook Rearrangement&quot;: The
 Ambident Reactivity of Boryl-Substituted Alkoxide Including the
 Carbon-to-Oxygen Migration of a Boryl Group.
;
_journal_issue 10
_journal_name_full 'Journal of the American Chemical Society'
_journal_page_first 3548
_journal_page_last 3552
_journal_paper_doi 10.1021/jacs.6b00283
_journal_volume 138
_journal_year 2016
_chemical_formula_moiety 'C66 H88 B2 Li2 N4 O2, C4 H8 O'
_chemical_formula_sum 'C70 H96 B2 Li2 N4 O3'
_chemical_formula_weight 1077.00
_space_group_crystal_system monoclinic
_space_group_IT_number 15
_space_group_name_Hall '-C 2yc'
_space_group_name_H-M_alt 'C 1 2/c 1'
_atom_sites_solution_hydrogens geom
_audit_creation_method SHELXL-2014
_cell_angle_alpha 90
_cell_angle_beta 115.831(9)
_cell_angle_gamma 90
_cell_formula_units_Z 4
_cell_length_a 20.296(16)
_cell_length_b 20.622(14)
_cell_length_c 17.131(13)
_cell_measurement_reflns_used 6501
_cell_measurement_temperature 93.1500
_cell_measurement_theta_max 31.1653
_cell_measurement_theta_min 2.2298
_cell_volume 6454(8)
_computing_cell_refinement 'RIGAKU CrystalClear'
_computing_data_collection 'RIGAKU CrystalClear'
_computing_data_reduction 'RIGAKU CrystalClear'
_computing_molecular_graphics 'Yadokari-XG 2009(Wakita Nemoto et al.)'
_computing_publication_material 'Yadokari-XG 2009(Wakita,Nemoto et al.)'
_computing_structure_refinement 'SHELXL-2014 (Sheldrick, 2014)'
_computing_structure_solution SIR-2004
_diffrn_ambient_temperature 93(2)
_diffrn_detector_area_resol_mean 28.5714
_diffrn_measured_fraction_theta_full 0.998
_diffrn_measured_fraction_theta_max 0.997
_diffrn_measurement_device_type 'Rigaku VariMax Saturn'
_diffrn_measurement_method 'omega scans'
_diffrn_radiation_monochromator Confocal
_diffrn_radiation_source 'rotating-anode X-ray tube'
_diffrn_radiation_type MoK\a
_diffrn_radiation_wavelength 0.71075
_diffrn_reflns_av_R_equivalents 0.1746
_diffrn_reflns_av_unetI/netI 0.1977
_diffrn_reflns_Laue_measured_fraction_full 0.998
_diffrn_reflns_Laue_measured_fraction_max 0.997
_diffrn_reflns_limit_h_max 19
_diffrn_reflns_limit_h_min -25
_diffrn_reflns_limit_k_max 25
_diffrn_reflns_limit_k_min -25
_diffrn_reflns_limit_l_max 21
_diffrn_reflns_limit_l_min -21
_diffrn_reflns_number 23738
_diffrn_reflns_point_group_measured_fraction_full 0.998
_diffrn_reflns_point_group_measured_fraction_max 0.997
_diffrn_reflns_theta_full 25.242
_diffrn_reflns_theta_max 26.498
_diffrn_reflns_theta_min 2.979
_exptl_absorpt_coefficient_mu 0.066
_exptl_absorpt_correction_T_max 1.0000
_exptl_absorpt_correction_T_min 0.6634
_exptl_absorpt_correction_type multi-scan
_exptl_absorpt_process_details 'Jacobson, R. (1998) Private communication'
_exptl_crystal_colour Colorless
_exptl_crystal_density_diffrn 1.108
_exptl_crystal_description Prism
_exptl_crystal_F_000 2336
_exptl_crystal_size_max 0.250
_exptl_crystal_size_mid 0.150
_exptl_crystal_size_min 0.050
_refine_diff_density_max 0.217
_refine_diff_density_min -0.261
_refine_diff_density_rms 0.056
_refine_ls_extinction_method none
_refine_ls_goodness_of_fit_ref 1.020
_refine_ls_hydrogen_treatment constr
_refine_ls_matrix_type full
_refine_ls_number_parameters 374
_refine_ls_number_reflns 6674
_refine_ls_number_restraints 0
_refine_ls_restrained_S_all 1.020
_refine_ls_R_factor_all 0.1992
_refine_ls_R_factor_gt 0.0998
_refine_ls_shift/su_max 0.000
_refine_ls_shift/su_mean 0.000
_refine_ls_structure_factor_coef Fsqd
_refine_ls_weighting_details 'w=1/[\s^2^(Fo^2^)+(0.0805P)^2^] where P=(Fo^2^+2Fc^2^)/3'
_refine_ls_weighting_scheme calc
_refine_ls_wR_factor_gt 0.2033
_refine_ls_wR_factor_ref 0.2420
_reflns_Friedel_coverage 0.000
_reflns_number_gt 3027
_reflns_number_total 6674
_reflns_threshold_expression 'I > 2\s(I)'
_cod_data_source_file ja6b00283_si_002.cif
_cod_data_source_block 9a_2-THF
_cod_depositor_comments
;
The following automatic conversions were performed:

data item '_exptl_absorpt_correction_type' value 'Multi-scan' was
changed to 'multi-scan' in accordance with the
/home/saulius/struct/COD-crude-data/automatic-downloads/DataCite-retrospective/ACS/depositions/lib/dictionaries/cif_core.dic
dictionary named 'cif_core.dic' version 2.4.2 last updated on
2011-04-26.

Automatic conversion script
Id: cif_fix_values 6909 2019-04-08 15:41:33Z antanas 
;
_cod_original_cell_volume 6453(8)
_cod_original_sg_symbol_H-M 'C 2/c'
_cod_database_code 4130105
_shelx_space_group_comment
;
The symmetry employed for this shelxl refinement is uniquely defined
by the following loop, which should always be used as a source of
symmetry information in preference to the above space-group names.
They are only intended as comments.
;
_shelx_estimated_absorpt_t_min 0.984
_shelx_estimated_absorpt_t_max 0.997
_shelxl_version_number 2014-3

loop_
_space_group_symop_operation_xyz
'x, y, z'
'-x, y, -z+1/2'
'x+1/2, y+1/2, z'
'-x+1/2, y+1/2, -z+1/2'
'-x, -y, -z'
'x, -y, z-1/2'
'-x+1/2, -y+1/2, -z'
'x+1/2, -y+1/2, z-1/2'

loop_
_atom_site_label
_atom_site_type_symbol
_atom_site_fract_x
_atom_site_fract_y
_atom_site_fract_z
_atom_site_U_iso_or_equiv
_atom_site_adp_type
_atom_site_occupancy
_atom_site_site_symmetry_order
_atom_site_calc_flag
_atom_site_refinement_flags_posn
_atom_site_refinement_flags_adp
_atom_site_refinement_flags_occupancy
B1 B 0.2715(2) 0.1347(2) 0.1792(2) 0.0290(10) Uani 1 1 d . . .
N1 N 0.26701(16) 0.10038(16) 0.24928(16) 0.0302(8) Uani 1 1 d . . .
C1 C 0.2903(2) 0.0321(2) 0.2534(2) 0.0349(10) Uani 1 1 d . . .
H1 H 0.2494 0.0023 0.2444 0.042 Uiso 1 1 calc R U .
H2 H 0.3317 0.0225 0.3103 0.042 Uiso 1 1 calc R U .
C2 C 0.3141(2) 0.02541(19) 0.1789(2) 0.0324(9) Uani 1 1 d . . .
H3 H 0.3664 0.0134 0.2020 0.039 Uiso 1 1 calc R U .
H4 H 0.2844 -0.0079 0.1366 0.039 Uiso 1 1 calc R U .
N2 N 0.30090(15) 0.09053(15) 0.13803(15) 0.0282(7) Uani 1 1 d . . .
C3 C 0.2457(2) 0.2074(2) 0.15079(19) 0.0333(9) Uani 1 1 d . . .
H5 H 0.1921 0.2084 0.1352 0.040 Uiso 1 1 calc R U .
O1 O 0.25241(13) 0.22603(13) 0.07596(13) 0.0372(7) Uani 1 1 d . . .
Li1 Li 0.2361(4) 0.3012(3) 0.0178(4) 0.0405(17) Uani 1 1 d . . .
C4 C 0.2816(2) 0.2569(2) 0.2243(2) 0.0385(10) Uani 1 1 d . . .
C5 C 0.3498(2) 0.2818(2) 0.2417(2) 0.0434(11) Uani 1 1 d . . .
H6 H 0.3748 0.2660 0.2100 0.052 Uiso 1 1 calc R U .
C6 C 0.3833(3) 0.3300(2) 0.3052(2) 0.0600(14) Uani 1 1 d . . .
H7 H 0.4303 0.3463 0.3161 0.072 Uiso 1 1 calc R U .
C7 C 0.3464(3) 0.3535(2) 0.3517(2) 0.0658(16) Uani 1 1 d . . .
H8 H 0.3677 0.3866 0.3939 0.079 Uiso 1 1 calc R U .
C8 C 0.2780(3) 0.3280(2) 0.3360(2) 0.0601(14) Uani 1 1 d . . .
H9 H 0.2526 0.3433 0.3677 0.072 Uiso 1 1 calc R U .
C9 C 0.2472(3) 0.2800(2) 0.2732(2) 0.0480(12) Uani 1 1 d . . .
H10 H 0.2010 0.2624 0.2636 0.058 Uiso 1 1 calc R U .
C10 C 0.2300(2) 0.1213(2) 0.30083(19) 0.0332(10) Uani 1 1 d . . .
C11 C 0.2721(2) 0.13911(19) 0.38855(19) 0.0317(9) Uani 1 1 d . . .
C12 C 0.2350(2) 0.1638(2) 0.4346(2) 0.0393(10) Uani 1 1 d . . .
H11 H 0.2622 0.1761 0.4935 0.047 Uiso 1 1 calc R U .
C13 C 0.1598(2) 0.1706(2) 0.3962(2) 0.0427(11) Uani 1 1 d . . .
H12 H 0.1357 0.1880 0.4283 0.051 Uiso 1 1 calc R U .
C14 C 0.1195(2) 0.1518(2) 0.3107(2) 0.0420(11) Uani 1 1 d . . .
H13 H 0.0677 0.1556 0.2850 0.050 Uiso 1 1 calc R U .
C15 C 0.1536(2) 0.1273(2) 0.2614(2) 0.0362(10) Uani 1 1 d . . .
C16 C 0.3549(2) 0.1298(2) 0.4335(2) 0.0374(10) Uani 1 1 d . . .
H14 H 0.3716 0.1200 0.3878 0.045 Uiso 1 1 calc R U .
C17 C 0.3745(2) 0.0713(2) 0.4952(2) 0.0458(11) Uani 1 1 d . . .
H15 H 0.3626 0.0811 0.5435 0.069 Uiso 1 1 calc R U .
H16 H 0.4270 0.0622 0.5177 0.069 Uiso 1 1 calc R U .
H17 H 0.3465 0.0334 0.4636 0.069 Uiso 1 1 calc R U .
C18 C 0.3954(2) 0.1910(2) 0.4819(2) 0.0484(12) Uani 1 1 d . . .
H18 H 0.3824 0.2276 0.4413 0.073 Uiso 1 1 calc R U .
H19 H 0.4484 0.1836 0.5067 0.073 Uiso 1 1 calc R U .
H20 H 0.3814 0.2010 0.5285 0.073 Uiso 1 1 calc R U .
C19 C 0.1063(2) 0.1035(2) 0.1691(2) 0.0432(11) Uani 1 1 d . . .
H21 H 0.1389 0.0995 0.1392 0.052 Uiso 1 1 calc R U .
C20 C 0.0441(2) 0.1514(3) 0.1153(2) 0.0624(15) Uani 1 1 d . . .
H22 H 0.0071 0.1515 0.1376 0.094 Uiso 1 1 calc R U .
H23 H 0.0215 0.1379 0.0544 0.094 Uiso 1 1 calc R U .
H24 H 0.0644 0.1951 0.1199 0.094 Uiso 1 1 calc R U .
C21 C 0.0748(3) 0.0354(3) 0.1699(3) 0.0652(15) Uani 1 1 d . . .
H25 H 0.1148 0.0059 0.2046 0.098 Uiso 1 1 calc R U .
H26 H 0.0498 0.0190 0.1104 0.098 Uiso 1 1 calc R U .
H27 H 0.0400 0.0381 0.1952 0.098 Uiso 1 1 calc R U .
C22 C 0.3012(2) 0.09327(19) 0.05436(18) 0.0279(9) Uani 1 1 d . . .
C23 C 0.2360(2) 0.07801(19) -0.02067(19) 0.0330(9) Uani 1 1 d . . .
C24 C 0.2375(2) 0.0828(2) -0.1019(2) 0.0374(10) Uani 1 1 d . . .
H28 H 0.1945 0.0726 -0.1528 0.045 Uiso 1 1 calc R U .
C25 C 0.2999(2) 0.1021(2) -0.1098(2) 0.0386(10) Uani 1 1 d . . .
H29 H 0.2991 0.1054 -0.1656 0.046 Uiso 1 1 calc R U .
C26 C 0.3630(2) 0.1166(2) -0.0365(2) 0.0373(10) Uani 1 1 d . . .
H30 H 0.4057 0.1293 -0.0421 0.045 Uiso 1 1 calc R U .
C27 C 0.3649(2) 0.11266(19) 0.04704(19) 0.0302(9) Uani 1 1 d . . .
C28 C 0.1660(2) 0.0576(2) -0.0160(2) 0.0375(10) Uani 1 1 d . . .
H31 H 0.1768 0.0561 0.0468 0.045 Uiso 1 1 calc R U .
C29 C 0.1052(2) 0.1082(3) -0.0593(3) 0.0601(14) Uani 1 1 d . . .
H32 H 0.1218 0.1504 -0.0310 0.090 Uiso 1 1 calc R U .
H33 H 0.0612 0.0947 -0.0537 0.090 Uiso 1 1 calc R U .
H34 H 0.0940 0.1119 -0.1209 0.090 Uiso 1 1 calc R U .
C30 C 0.1429(3) -0.0107(2) -0.0525(3) 0.0580(13) Uani 1 1 d . . .
H35 H 0.1311 -0.0110 -0.1145 0.087 Uiso 1 1 calc R U .
H36 H 0.0997 -0.0239 -0.0448 0.087 Uiso 1 1 calc R U .
H37 H 0.1831 -0.0411 -0.0218 0.087 Uiso 1 1 calc R U .
C31 C 0.4365(2) 0.1285(2) 0.1258(2) 0.0369(10) Uani 1 1 d . . .
H38 H 0.4270 0.1268 0.1783 0.044 Uiso 1 1 calc R U .
C32 C 0.4948(2) 0.0773(2) 0.1372(2) 0.0462(12) Uani 1 1 d . . .
H39 H 0.4774 0.0345 0.1447 0.069 Uiso 1 1 calc R U .
H40 H 0.5402 0.0878 0.1885 0.069 Uiso 1 1 calc R U .
H41 H 0.5042 0.0769 0.0857 0.069 Uiso 1 1 calc R U .
C33 C 0.4628(2) 0.1977(2) 0.1193(2) 0.0525(13) Uani 1 1 d . . .
H42 H 0.4748 0.2002 0.0698 0.079 Uiso 1 1 calc R U .
H43 H 0.5065 0.2080 0.1728 0.079 Uiso 1 1 calc R U .
H44 H 0.4239 0.2289 0.1113 0.079 Uiso 1 1 calc R U .
O2 O 0.0000 0.4239(3) 0.2500 0.109(2) Uani 1 2 d S T P
C34 C 0.0443(3) 0.3854(3) 0.2264(4) 0.0820(17) Uani 1 1 d . . .
H45 H 0.0964 0.3972 0.2610 0.098 Uiso 1 1 calc R U .
H46 H 0.0320 0.3919 0.1643 0.098 Uiso 1 1 calc R U .
C35 C 0.0321(4) 0.3165(3) 0.2424(4) 0.098(2) Uani 1 1 d . . .
H47 H 0.0243 0.2894 0.1914 0.118 Uiso 1 1 calc R U .
H48 H 0.0748 0.2994 0.2935 0.118 Uiso 1 1 calc R U .

loop_
_atom_site_aniso_label
_atom_site_aniso_U_11
_atom_site_aniso_U_22
_atom_site_aniso_U_33
_atom_site_aniso_U_23
_atom_site_aniso_U_13
_atom_site_aniso_U_12
B1 0.034(3) 0.028(3) 0.0244(16) -0.0017(19) 0.0122(16) -0.003(2)
N1 0.0362(19) 0.030(2) 0.0273(13) 0.0020(15) 0.0164(12) 0.0053(17)
C1 0.045(2) 0.033(3) 0.0278(15) 0.0056(18) 0.0176(16) 0.005(2)
C2 0.039(2) 0.029(2) 0.0300(16) 0.0047(18) 0.0157(15) 0.002(2)
N2 0.0397(19) 0.0267(18) 0.0200(12) 0.0046(13) 0.0146(12) 0.0040(16)
C3 0.041(2) 0.036(3) 0.0292(15) 0.0009(18) 0.0214(16) -0.001(2)
O1 0.0592(18) 0.0319(17) 0.0257(10) 0.0043(12) 0.0232(11) 0.0026(15)
Li1 0.061(5) 0.033(4) 0.031(3) -0.003(3) 0.023(3) 0.000(4)
C4 0.059(3) 0.032(3) 0.0262(16) 0.0036(18) 0.0196(17) 0.007(2)
C5 0.060(3) 0.032(3) 0.0349(18) 0.001(2) 0.0183(19) 0.004(2)
C6 0.074(3) 0.048(3) 0.042(2) 0.004(2) 0.010(2) -0.008(3)
C7 0.121(5) 0.034(3) 0.0314(19) -0.001(2) 0.023(3) -0.002(3)
C8 0.121(5) 0.031(3) 0.043(2) 0.007(2) 0.049(3) 0.014(3)
C9 0.077(3) 0.038(3) 0.0368(18) 0.007(2) 0.033(2) 0.012(3)
C10 0.045(3) 0.035(3) 0.0260(15) 0.0002(17) 0.0216(16) 0.001(2)
C11 0.045(2) 0.026(2) 0.0287(15) 0.0021(17) 0.0208(16) -0.002(2)
C12 0.062(3) 0.033(3) 0.0322(16) -0.0003(19) 0.0287(18) 0.005(2)
C13 0.058(3) 0.045(3) 0.0407(18) 0.001(2) 0.0358(19) 0.003(2)
C14 0.041(3) 0.048(3) 0.0421(19) 0.004(2) 0.0225(18) 0.005(2)
C15 0.043(3) 0.038(3) 0.0311(16) 0.0023(19) 0.0198(17) 0.003(2)
C16 0.046(3) 0.037(3) 0.0300(16) 0.0014(19) 0.0173(17) 0.001(2)
C17 0.058(3) 0.034(3) 0.0375(18) 0.009(2) 0.0137(18) -0.001(2)
C18 0.060(3) 0.047(3) 0.0384(18) -0.003(2) 0.0222(19) -0.007(3)
C19 0.037(2) 0.061(3) 0.0333(17) 0.001(2) 0.0176(16) 0.005(2)
C20 0.052(3) 0.093(5) 0.038(2) 0.006(3) 0.0161(19) 0.018(3)
C21 0.058(3) 0.078(4) 0.050(2) -0.007(3) 0.015(2) -0.020(3)
C22 0.035(2) 0.030(2) 0.0236(14) 0.0021(17) 0.0172(14) 0.0049(19)
C23 0.043(2) 0.026(2) 0.0273(15) -0.0016(17) 0.0124(15) 0.005(2)
C24 0.050(3) 0.037(3) 0.0234(15) 0.0000(17) 0.0138(16) 0.012(2)
C25 0.062(3) 0.033(3) 0.0238(15) -0.0014(18) 0.0223(17) 0.004(2)
C26 0.050(3) 0.037(3) 0.0350(17) -0.0001(19) 0.0272(18) 0.001(2)
C27 0.043(2) 0.026(2) 0.0246(14) -0.0004(17) 0.0173(15) 0.0095(19)
C28 0.037(2) 0.040(3) 0.0362(17) -0.011(2) 0.0163(16) -0.006(2)
C29 0.043(3) 0.077(4) 0.058(2) 0.004(3) 0.020(2) 0.023(3)
C30 0.058(3) 0.049(3) 0.061(2) -0.014(3) 0.020(2) -0.007(3)
C31 0.035(2) 0.045(3) 0.0308(16) -0.0099(19) 0.0142(16) -0.011(2)
C32 0.037(2) 0.058(3) 0.0416(19) -0.008(2) 0.0153(17) -0.005(2)
C33 0.056(3) 0.061(4) 0.048(2) -0.013(2) 0.029(2) -0.020(3)
O2 0.207(7) 0.041(4) 0.124(5) 0.000 0.114(5) 0.000
C34 0.077(4) 0.067(5) 0.094(4) -0.014(4) 0.029(3) -0.007(4)
C35 0.157(7) 0.056(4) 0.079(3) 0.003(4) 0.050(4) 0.025(4)

loop_
_atom_type_symbol
_atom_type_description
_atom_type_scat_dispersion_real
_atom_type_scat_dispersion_imag
_atom_type_scat_source
C C 0.0033 0.0016 'International Tables Vol C Tables 4.2.6.8 and 6.1.1.4'
H H 0.0000 0.0000 'International Tables Vol C Tables 4.2.6.8 and 6.1.1.4'
B B 0.0013 0.0007 'International Tables Vol C Tables 4.2.6.8 and 6.1.1.4'
Li Li -0.0003 0.0001 'International Tables Vol C Tables 4.2.6.8 and 6.1.1.4'
N N 0.0061 0.0033 'International Tables Vol C Tables 4.2.6.8 and 6.1.1.4'
O O 0.0106 0.0060 'International Tables Vol C Tables 4.2.6.8 and 6.1.1.4'

loop_
_geom_angle_atom_site_label_1
_geom_angle_atom_site_label_2
_geom_angle_atom_site_label_3
_geom_angle
_geom_angle_site_symmetry_1
_geom_angle_site_symmetry_3
N2 B1 N1 107.0(3) . .
N2 B1 C3 127.0(3) . .
N1 B1 C3 126.0(3) . .
B1 N1 C10 127.1(3) . .
B1 N1 C1 112.0(3) . .
C10 N1 C1 119.6(3) . .
N1 C1 C2 104.6(3) . .
N2 C2 C1 104.5(3) . .
B1 N2 C22 130.6(3) . .
B1 N2 C2 111.8(3) . .
C22 N2 C2 115.3(3) . .
O1 C3 C4 111.5(3) . .
O1 C3 B1 112.8(3) . .
C4 C3 B1 113.6(3) . .
C3 O1 Li1 132.7(3) . .
C3 O1 Li1 145.9(3) . 7
Li1 O1 Li1 80.7(3) . 7
O1 Li1 O1 99.3(3) . 7
O1 Li1 Li1 49.9(3) . 7
O1 Li1 Li1 49.3(2) 7 7
O1 Li1 C22 171.1(4) . 7
O1 Li1 C22 87.7(3) 7 7
Li1 Li1 C22 136.7(4) 7 7
O1 Li1 C23 148.0(3) . 7
O1 Li1 C23 101.9(3) 7 7
Li1 Li1 C23 144.3(5) 7 7
C22 Li1 C23 32.95(15) 7 7
O1 Li1 C27 139.2(4) . 7
O1 Li1 C27 102.6(3) 7 7
Li1 Li1 C27 138.6(4) 7 7
C22 Li1 C27 32.46(14) 7 7
C23 Li1 C27 57.4(2) 7 7
O1 Li1 C24 121.3(3) . 7
O1 Li1 C24 132.1(3) 7 7
Li1 Li1 C24 156.7(5) 7 7
C22 Li1 C24 55.52(19) 7 7
C23 Li1 C24 30.77(13) 7 7
C27 Li1 C24 63.7(2) 7 7
O1 Li1 C26 115.8(3) . 7
O1 Li1 C26 132.6(3) 7 7
Li1 Li1 C26 149.2(5) 7 7
C22 Li1 C26 55.37(18) 7 7
C23 Li1 C26 64.1(2) 7 7
C27 Li1 C26 30.63(12) 7 7
C24 Li1 C26 51.90(17) 7 7
C5 C4 C9 117.5(4) . .
C5 C4 C3 119.8(3) . .
C9 C4 C3 122.6(4) . .
C4 C5 C6 122.0(4) . .
C7 C6 C5 119.0(5) . .
C8 C7 C6 119.7(4) . .
C9 C8 C7 119.4(4) . .
C4 C9 C8 122.4(5) . .
C15 C10 C11 121.2(3) . .
C15 C10 N1 119.4(3) . .
C11 C10 N1 119.3(3) . .
C12 C11 C10 117.9(4) . .
C12 C11 C16 120.3(3) . .
C10 C11 C16 121.8(3) . .
C13 C12 C11 121.5(3) . .
C12 C13 C14 119.6(3) . .
C13 C14 C15 121.4(4) . .
C14 C15 C10 118.4(3) . .
C14 C15 C19 119.2(4) . .
C10 C15 C19 122.3(3) . .
C11 C16 C17 110.2(3) . .
C11 C16 C18 112.5(3) . .
C17 C16 C18 110.9(3) . .
C15 C19 C21 111.0(3) . .
C15 C19 C20 113.0(4) . .
C21 C19 C20 110.6(4) . .
C27 C22 C23 120.8(3) . .
C27 C22 N2 120.2(3) . .
C23 C22 N2 119.0(3) . .
C27 C22 Li1 78.3(3) . 7
C23 C22 Li1 77.2(3) . 7
N2 C22 Li1 113.7(3) . 7
C24 C23 C22 117.7(4) . .
C24 C23 C28 119.7(3) . .
C22 C23 C28 122.6(3) . .
C24 C23 Li1 81.4(3) . 7
C22 C23 Li1 69.8(3) . 7
C28 C23 Li1 118.4(3) . 7
C25 C24 C23 122.0(3) . .
C25 C24 Li1 79.8(3) . 7
C23 C24 Li1 67.9(3) . 7
C26 C25 C24 119.8(3) . .
C25 C26 C27 120.8(4) . .
C25 C26 Li1 78.6(3) . 7
C27 C26 Li1 67.5(2) . 7
C22 C27 C26 118.9(3) . .
C22 C27 C31 122.6(3) . .
C26 C27 C31 118.4(3) . .
C22 C27 Li1 69.2(3) . 7
C26 C27 Li1 81.9(3) . 7
C31 C27 Li1 120.5(3) . 7
C23 C28 C30 111.2(3) . .
C23 C28 C29 111.1(4) . .
C30 C28 C29 112.9(3) . .
C27 C31 C32 110.6(3) . .
C27 C31 C33 111.1(3) . .
C32 C31 C33 111.9(3) . .
C34 O2 C34 110.1(6) . 2
O2 C34 C35 108.1(5) . .
C35 C35 C34 105.7(4) 2 .

loop_
_geom_bond_atom_site_label_1
_geom_bond_atom_site_label_2
_geom_bond_distance
_geom_bond_site_symmetry_2
B1 N2 1.430(5) .
B1 N1 1.431(5) .
B1 C3 1.593(6) .
N1 C10 1.452(4) .
N1 C1 1.477(5) .
C1 C2 1.555(4) .
C2 N2 1.484(5) .
N2 C22 1.438(4) .
C3 O1 1.401(4) .
C3 C4 1.537(5) .
O1 Li1 1.794(7) .
O1 Li1 1.810(6) 7
Li1 O1 1.810(6) 7
Li1 Li1 2.334(14) 7
Li1 C22 2.454(8) 7
Li1 C23 2.550(8) 7
Li1 C27 2.570(8) 7
Li1 C24 2.722(8) 7
Li1 C26 2.755(8) 7
C4 C5 1.382(5) .
C4 C9 1.388(5) .
C5 C6 1.410(6) .
C6 C7 1.398(7) .
C7 C8 1.397(7) .
C8 C9 1.393(6) .
C10 C15 1.402(5) .
C10 C11 1.416(4) .
C11 C12 1.403(5) .
C11 C16 1.525(5) .
C12 C13 1.381(5) .
C13 C14 1.386(5) .
C14 C15 1.397(5) .
C15 C19 1.530(5) .
C16 C17 1.537(5) .
C16 C18 1.538(5) .
C19 C21 1.546(7) .
C19 C20 1.551(6) .
C22 C27 1.408(5) .
C22 C23 1.422(5) .
C22 Li1 2.454(8) 7
C23 C24 1.409(4) .
C23 C28 1.515(5) .
C23 Li1 2.550(8) 7
C24 C25 1.389(5) .
C24 Li1 2.722(8) 7
C25 C26 1.381(5) .
C26 C27 1.418(4) .
C26 Li1 2.755(8) 7
C27 C31 1.527(5) .
C27 Li1 2.570(8) 7
C28 C30 1.531(6) .
C28 C29 1.538(6) .
C31 C32 1.533(6) .
C31 C33 1.545(6) .
O2 C34 1.386(6) .
O2 C34 1.386(6) 2
C34 C35 1.487(8) .
C35 C35 1.437(12) 2

loop_
_geom_torsion_atom_site_label_1
_geom_torsion_atom_site_label_2
_geom_torsion_atom_site_label_3
_geom_torsion_atom_site_label_4
_geom_torsion
_geom_torsion_site_symmetry_1
_geom_torsion_site_symmetry_4
N2 B1 N1 C10 -169.3(3) . .
C3 B1 N1 C10 8.6(6) . .
N2 B1 N1 C1 -2.5(4) . .
C3 B1 N1 C1 175.4(3) . .
B1 N1 C1 C2 2.1(4) . .
C10 N1 C1 C2 170.0(3) . .
N1 C1 C2 N2 -0.9(4) . .
N1 B1 N2 C22 163.5(3) . .
C3 B1 N2 C22 -14.4(6) . .
N1 B1 N2 C2 1.8(4) . .
C3 B1 N2 C2 -176.0(3) . .
C1 C2 N2 B1 -0.5(4) . .
C1 C2 N2 C22 -165.2(3) . .
N2 B1 C3 O1 1.6(5) . .
N1 B1 C3 O1 -175.8(3) . .
N2 B1 C3 C4 -126.5(4) . .
N1 B1 C3 C4 56.1(5) . .
C4 C3 O1 Li1 -47.7(5) . .
B1 C3 O1 Li1 -176.8(4) . .
C4 C3 O1 Li1 145.9(5) . 7
B1 C3 O1 Li1 16.7(7) . 7
C3 O1 Li1 O1 -172.4(3) . 7
Li1 O1 Li1 O1 0.000(0) 7 7
C3 O1 Li1 Li1 -172.4(3) . 7
C3 O1 Li1 C23 56.7(9) . 7
Li1 O1 Li1 C23 -130.9(8) 7 7
C3 O1 Li1 C27 -50.6(7) . 7
Li1 O1 Li1 C27 121.7(6) 7 7
C3 O1 Li1 C24 34.3(6) . 7
Li1 O1 Li1 C24 -153.3(6) 7 7
C3 O1 Li1 C26 -25.1(5) . 7
Li1 O1 Li1 C26 147.2(5) 7 7
O1 C3 C4 C5 -44.5(5) . .
B1 C3 C4 C5 84.2(4) . .
O1 C3 C4 C9 133.2(4) . .
B1 C3 C4 C9 -98.1(4) . .
C9 C4 C5 C6 -1.4(6) . .
C3 C4 C5 C6 176.4(4) . .
C4 C5 C6 C7 -0.2(6) . .
C5 C6 C7 C8 1.3(6) . .
C6 C7 C8 C9 -0.6(6) . .
C5 C4 C9 C8 2.1(6) . .
C3 C4 C9 C8 -175.7(3) . .
C7 C8 C9 C4 -1.1(6) . .
B1 N1 C10 C15 66.1(5) . .
C1 N1 C10 C15 -99.8(4) . .
B1 N1 C10 C11 -110.0(4) . .
C1 N1 C10 C11 84.1(4) . .
C15 C10 C11 C12 -0.8(6) . .
N1 C10 C11 C12 175.2(4) . .
C15 C10 C11 C16 177.0(4) . .
N1 C10 C11 C16 -6.9(6) . .
C10 C11 C12 C13 0.2(6) . .
C16 C11 C12 C13 -177.7(4) . .
C11 C12 C13 C14 0.9(6) . .
C12 C13 C14 C15 -1.4(7) . .
C13 C14 C15 C10 0.8(6) . .
C13 C14 C15 C19 176.3(4) . .
C11 C10 C15 C14 0.4(6) . .
N1 C10 C15 C14 -175.7(4) . .
C11 C10 C15 C19 -175.0(4) . .
N1 C10 C15 C19 8.9(6) . .
C12 C11 C16 C17 73.2(5) . .
C10 C11 C16 C17 -104.5(4) . .
C12 C11 C16 C18 -51.0(5) . .
C10 C11 C16 C18 131.2(4) . .
C14 C15 C19 C21 -78.1(5) . .
C10 C15 C19 C21 97.2(5) . .
C14 C15 C19 C20 46.8(5) . .
C10 C15 C19 C20 -137.9(4) . .
B1 N2 C22 C27 101.5(5) . .
C2 N2 C22 C27 -97.4(4) . .
B1 N2 C22 C23 -76.6(5) . .
C2 N2 C22 C23 84.5(4) . .
B1 N2 C22 Li1 11.5(5) . 7
C2 N2 C22 Li1 172.7(3) . 7
C27 C22 C23 C24 0.2(6) . .
N2 C22 C23 C24 178.3(3) . .
Li1 C22 C23 C24 68.1(4) 7 .
C27 C22 C23 C28 -179.4(4) . .
N2 C22 C23 C28 -1.2(6) . .
Li1 C22 C23 C28 -111.5(4) 7 .
C27 C22 C23 Li1 -67.9(4) . 7
N2 C22 C23 Li1 110.3(4) . 7
C22 C23 C24 C25 -0.4(6) . .
C28 C23 C24 C25 179.2(4) . .
Li1 C23 C24 C25 61.3(4) 7 .
C22 C23 C24 Li1 -61.7(4) . 7
C28 C23 C24 Li1 117.8(4) . 7
C23 C24 C25 C26 0.7(6) . .
Li1 C24 C25 C26 56.3(4) 7 .
C24 C25 C26 C27 -0.7(6) . .
C24 C25 C26 Li1 -55.6(4) . 7
C23 C22 C27 C26 -0.2(6) . .
N2 C22 C27 C26 -178.3(3) . .
Li1 C22 C27 C26 -67.5(4) 7 .
C23 C22 C27 C31 -179.0(4) . .
N2 C22 C27 C31 2.9(6) . .
Li1 C22 C27 C31 113.7(4) 7 .
C23 C22 C27 Li1 67.3(4) . 7
N2 C22 C27 Li1 -110.8(4) . 7
C25 C26 C27 C22 0.5(6) . .
Li1 C26 C27 C22 60.8(4) 7 .
C25 C26 C27 C31 179.3(4) . .
Li1 C26 C27 C31 -120.4(4) 7 .
C25 C26 C27 Li1 -60.3(4) . 7
C24 C23 C28 C30 61.8(5) . .
C22 C23 C28 C30 -118.7(4) . .
Li1 C23 C28 C30 158.2(3) 7 .
C24 C23 C28 C29 -64.9(5) . .
C22 C23 C28 C29 114.7(4) . .
Li1 C23 C28 C29 31.6(4) 7 .
C22 C27 C31 C32 111.6(4) . .
C26 C27 C31 C32 -67.2(5) . .
Li1 C27 C31 C32 -164.8(3) 7 .
C22 C27 C31 C33 -123.5(4) . .
C26 C27 C31 C33 57.8(5) . .
Li1 C27 C31 C33 -39.9(4) 7 .
C34 O2 C34 C35 -4.7(3) 2 .
O2 C34 C35 C35 12.4(8) . 2
